data_9014600
loop_
_publ_author_name
'Grey, I. E.'
'Mumme, W. G.'
'Neville, S. M.'
'Wilson, N. C.'
'Birch, W. D.'

_publ_section_title
;
 Jahnsite - whiteite solid solutions and associated minerals in
 the phosphate pegmatite at Hagendorf-Sud, Bavaria, Germany
;
_journal_name_full 'Mineralogical Magazine'
_journal_page_first 969
_journal_page_last 978
_journal_paper_doi 10.1180/minmag.2010.074.6.969
_journal_volume 74
_journal_year 2010
_chemical_compound_source 'Hagendorf-Sud, Bavaria, Germany'
_chemical_formula_sum 'Al1.76 Ca Fe1.95 H18 Mg0.29 Mn O26 P4'
_chemical_name_mineral Whiteite-(CaMnMn)
_space_group_IT_number 13
_symmetry_space_group_name_Hall '-P 2ya'
_symmetry_space_group_name_H-M 'P 1 2/a 1'
_cell_angle_alpha 90
_cell_angle_beta 111.00
_cell_angle_gamma 90
_cell_formula_units_Z 2
_cell_length_a 14.941
_cell_length_b 6.9495
_cell_length_c 10.054
_cell_volume 974.594
_database_code_amcsd 0018316
_exptl_crystal_density_diffrn 2.782
_cod_original_formula_sum 'Ca Mn Fe1.95 Mg.29 Al1.76 P4 O26 H18'
_cod_database_code 9014600

loop_
_space_group_symop_operation_xyz
x,y,z
1/2-x,y,-z
1/2+x,-y,z
-x,-y,-z

loop_
_atom_site_label
_atom_site_fract_x
_atom_site_fract_y
_atom_site_fract_z
_atom_site_occupancy
_atom_site_U_iso_or_equiv
_atom_site_type_symbol
_atom_site_attached_hydrogens
CaX 0.25000 0.97700 0.00000 1.18000 0.03200 Ca 0
MnM1 0.25000 0.47980 0.00000 1.00000 0.01500 Mn 0
FeM2a 0.50000 0.00000 0.50000 0.86000 0.02030 Fe 0
MgM2a 0.50000 0.00000 0.50000 0.14000 0.02030 Mg 0
FeM2b 0.25000 0.49660 0.50000 0.85000 0.01880 Fe 0
MgM2b 0.25000 0.49660 0.50000 0.15000 0.01880 Mg 0
AlM3a 0.00000 0.00000 0.00000 0.80000 0.03200 Al 0
FeM3a 0.00000 0.00000 0.00000 0.20000 0.03200 Fe 0
AlM3b 0.00000 0.50000 0.00000 0.96000 0.00700 Al 0
FeM3b 0.00000 0.50000 0.00000 0.04000 0.00700 Fe 0
P1 0.17860 0.25740 0.18590 1.00000 0.01670 P 0
P2 0.07930 0.74890 0.80350 1.00000 0.01480 P 0
O1 0.27070 0.23190 0.15030 1.00000 0.02800 O 0
O2 0.20070 0.28700 0.34150 1.00000 0.03000 O 0
O3 0.11780 0.07710 0.13420 1.00000 0.03800 O 0
O4 0.13150 0.43530 0.09560 1.00000 0.02800 O 0
O5 0.18790 0.70870 0.85470 1.00000 0.03100 O 0
O6 0.04200 0.77660 0.64500 1.00000 0.02100 O 0
O7 0.06810 0.93070 0.88090 1.00000 0.02800 O 0
O8 0.02820 0.58670 0.84070 1.00000 0.02500 O 0
O-H9 0.02220 0.75060 0.07920 1.00000 0.01500 O 1
Wat10 0.22550 0.73140 0.34130 1.00000 0.04000 O 2
Wat11 0.45320 0.21570 0.33930 1.00000 0.03600 O 2
Wat12 0.63640 0.99840 0.47690 1.00000 0.03600 O 2
Wat13 0.39550 0.51210 0.50740 1.00000 0.03400 O 2

loop_
_cod_changelog_entry_id
_cod_changelog_entry_author
_cod_changelog_entry_date
_cod_changelog_entry_text
1
;cod-tools version 3.8.0
Id: cif_guess_AMCSD_atom_types 9581 2023-05-17 12:35:41Z saulius
;
2023-05-21T08:54:49+03:00
;Derived atom types and hydrogen counts
from atom names that follow the AMCSD naming convention
(Wat == water, O-H == hydroxyl).
;

loop_
_cod_related_entry_id
_cod_related_entry_database
_cod_related_entry_code
1 AMCSD 0018316
